data_4503921
loop_
_publ_author_name
'Cordes, David B.'
'Hanton, Lyall R.'
'Spicer, Mark D.'

_publ_section_title
;
 Six-Coordinated Cd(II) Centers as Four- or Six-Connected Nodes in
 Coordination Polymer Networks Containing Bis(4-pyridyl)amine
;
_journal_issue 2
_journal_name_full 'Crystal Growth &amp; Design'
_journal_page_first 328
_journal_paper_doi 10.1021/cg0604632
_journal_volume 7
_journal_year 2007
_chemical_formula_moiety 'C20 H20 Cd N6 O5 S, 3(H2 O)'
_chemical_formula_sum 'C20 H26 Cd N6 O8 S'
_chemical_formula_weight 622.93
_chemical_name_common 'Compound 3  dcbcds '
_chemical_name_systematic
;
 ?
;
_space_group_IT_number 61
_symmetry_cell_setting orthorhombic
_symmetry_space_group_name_Hall '-P 2ac 2ab'
_symmetry_space_group_name_H-M 'P b c a'
_atom_sites_solution_hydrogens geom
_atom_sites_solution_primary direct
_atom_sites_solution_secondary difmap
_audit_creation_method SHELXL-97
_cell_angle_alpha 90.000
_cell_angle_beta 90.000
_cell_angle_gamma 90.000
_cell_formula_units_Z 8
_cell_length_a 17.268(5)
_cell_length_b 15.465(5)
_cell_length_c 17.929(5)
_cell_measurement_reflns_used 916
_cell_measurement_temperature 113(2)
_cell_measurement_theta_max 26.29
_cell_measurement_theta_min 2.93
_cell_volume 4788(2)
_computing_cell_refinement 'Bruker SMART'
_computing_data_collection 'Bruker SMART'
_computing_data_reduction 'Bruker SAINT'
_computing_molecular_graphics 'Bruker SHELXTL'
_computing_publication_material 'Bruker SHELXTL'
_computing_structure_refinement 'SHELXL-97 (Sheldrick, 1997)'
_computing_structure_solution 'Bruker SHELXTL'
_diffrn_ambient_temperature 113(2)
_diffrn_measured_fraction_theta_full 0.988
_diffrn_measured_fraction_theta_max 0.988
_diffrn_measurement_device_type 'CCD area detector'
_diffrn_measurement_method 'phi and omega scans'
_diffrn_radiation_monochromator graphite
_diffrn_radiation_source 'fine-focus sealed tube'
_diffrn_radiation_type MoK\a
_diffrn_radiation_wavelength 0.71069
_diffrn_reflns_av_R_equivalents 0.0303
_diffrn_reflns_av_sigmaI/netI 0.0342
_diffrn_reflns_limit_h_max 19
_diffrn_reflns_limit_h_min -21
_diffrn_reflns_limit_k_max 19
_diffrn_reflns_limit_k_min -19
_diffrn_reflns_limit_l_max 15
_diffrn_reflns_limit_l_min -22
_diffrn_reflns_number 16487
_diffrn_reflns_theta_full 26.42
_diffrn_reflns_theta_max 26.42
_diffrn_reflns_theta_min 2.10
_exptl_absorpt_coefficient_mu 1.059
_exptl_absorpt_correction_T_max 0.662
_exptl_absorpt_correction_T_min 0.5232686
_exptl_absorpt_correction_type multi-scan
_exptl_absorpt_process_details 'Bruker SADABS, 1996'
_exptl_crystal_colour WHITE
_exptl_crystal_density_diffrn 1.728
_exptl_crystal_density_method 'not measured'
_exptl_crystal_description BLOCK
_exptl_crystal_F_000 2528
_exptl_crystal_size_max 0.72
_exptl_crystal_size_mid 0.43
_exptl_crystal_size_min 0.39
_refine_diff_density_max 0.929
_refine_diff_density_min -0.800
_refine_diff_density_rms 0.090
_refine_ls_extinction_method none
_refine_ls_goodness_of_fit_ref 1.051
_refine_ls_hydrogen_treatment mixed
_refine_ls_matrix_type full
_refine_ls_number_parameters 372
_refine_ls_number_reflns 4869
_refine_ls_number_restraints 6
_refine_ls_restrained_S_all 1.051
_refine_ls_R_factor_all 0.0589
_refine_ls_R_factor_gt 0.0332
_refine_ls_shift/su_max 0.002
_refine_ls_shift/su_mean 0.000
_refine_ls_structure_factor_coef Fsqd
_refine_ls_weighting_details 'calc w=1/[\s^2^(Fo^2^)+(0.0252P)^2^+12.8906P] where P=(Fo^2^+2Fc^2^)/3'
_refine_ls_weighting_scheme calc
_refine_ls_wR_factor_gt 0.0718
_refine_ls_wR_factor_ref 0.0835
_reflns_number_gt 3507
_reflns_number_total 4869
_reflns_threshold_expression >2sigma(I)
_cod_data_source_file cg0604632si20060717_104158.cif
_cod_data_source_block dcbcds
_cod_depositor_comments
;
The following automatic conversions were performed:

'_symmetry_cell_setting' value 'Orthorhombic' changed to
'orthorhombic' according to
/home/saulius/struct/CIF-dictionaries/cif_core.dic dictionary named
'cif_core.dic' version 2.4.1 from 2010-06-29.

Automatic conversion script
Id: cif_fix_values 1715 2011-07-08 13:25:40Z adriana 
;
_cod_database_code 4503921

loop_
_symmetry_equiv_pos_as_xyz
'x, y, z'
'-x+1/2, -y, z+1/2'
'x+1/2, -y+1/2, -z'
'-x, y+1/2, -z+1/2'
'-x, -y, -z'
'x-1/2, y, -z-1/2'
'-x-1/2, y-1/2, z'
'x, -y-1/2, z-1/2'

loop_
_atom_site_label
_atom_site_type_symbol
_atom_site_fract_x
_atom_site_fract_y
_atom_site_fract_z
_atom_site_U_iso_or_equiv
_atom_site_adp_type
_atom_site_occupancy
_atom_site_symmetry_multiplicity
_atom_site_calc_flag
_atom_site_refinement_flags
_atom_site_disorder_assembly
_atom_site_disorder_group
C1 C 0.7878(2) 0.4693(2) 0.3950(2) 0.0301(9) Uani 1 1 d . . .
H1 H 0.8088 0.5236 0.4043 0.036 Uiso 1 1 calc R . .
C2 C 0.8106(2) 0.4267(2) 0.3313(2) 0.0292(8) Uani 1 1 d . . .
H2 H 0.8456 0.4523 0.2985 0.035 Uiso 1 1 calc R . .
C3 C 0.7804(2) 0.3439(2) 0.3164(2) 0.0247(8) Uani 1 1 d . . .
C4 C 0.7295(2) 0.3089(2) 0.3691(2) 0.0275(8) Uani 1 1 d . . .
H4 H 0.7091 0.2538 0.3626 0.033 Uiso 1 1 calc R . .
C5 C 0.7101(2) 0.3574(2) 0.4309(2) 0.0260(8) Uani 1 1 d . . .
H5 H 0.6761 0.3331 0.4653 0.031 Uiso 1 1 calc R . .
C6 C 0.6794(2) 0.1281(2) 0.1797(2) 0.0256(8) Uani 1 1 d . . .
H6 H 0.6304 0.1047 0.1869 0.031 Uiso 1 1 calc R . .
C7 C 0.7016(2) 0.1952(2) 0.2251(2) 0.0250(8) Uani 1 1 d . . .
H7 H 0.6683 0.2164 0.2615 0.030 Uiso 1 1 calc R . .
C8 C 0.7755(2) 0.2310(2) 0.21543(19) 0.0235(8) Uani 1 1 d . . .
C9 C 0.8230(2) 0.1940(2) 0.1609(2) 0.0276(8) Uani 1 1 d . . .
H9 H 0.8731 0.2144 0.1540 0.033 Uiso 1 1 calc R . .
C10 C 0.7953(2) 0.1277(3) 0.1177(2) 0.0284(9) Uani 1 1 d . . .
H10 H 0.8276 0.1048 0.0811 0.034 Uiso 1 1 calc R . .
C11 C 0.8188(2) -0.0819(2) 0.15194(18) 0.0213(7) Uani 1 1 d . . .
H11 H 0.7910 -0.0465 0.1842 0.026 Uiso 1 1 calc R . .
C12 C 0.8862(2) -0.1180(2) 0.1774(2) 0.0241(8) Uani 1 1 d . . .
H12 H 0.9034 -0.1063 0.2255 0.029 Uiso 1 1 calc R . .
C13 C 0.9294(2) -0.1729(2) 0.1305(2) 0.0250(8) Uani 1 1 d . . .
C14 C 0.8987(2) -0.1883(2) 0.0588(2) 0.0286(9) Uani 1 1 d . . .
H14 H 0.9240 -0.2251 0.0258 0.034 Uiso 1 1 calc R . .
C15 C 0.8310(2) -0.1481(2) 0.0384(2) 0.0267(8) Uani 1 1 d . . .
H15 H 0.8121 -0.1585 -0.0093 0.032 Uiso 1 1 calc R . .
C16 C 1.1166(3) -0.3046(3) 0.0098(3) 0.0484(13) Uani 1 1 d . . .
H16 H 1.1309 -0.2924 -0.0391 0.058 Uiso 1 1 calc R . .
C17 C 1.0701(3) -0.2457(3) 0.0462(3) 0.0484(12) Uani 1 1 d . . .
H17 H 1.0548 -0.1949 0.0226 0.058 Uiso 1 1 calc R . .
C18 C 1.0466(2) -0.2635(2) 0.1185(2) 0.0290(9) Uani 1 1 d . . .
C19 C 1.0756(2) -0.3374(3) 0.1521(2) 0.0289(9) Uani 1 1 d . . .
H19 H 1.0637 -0.3498 0.2015 0.035 Uiso 1 1 calc R . .
C20 C 1.1224(2) -0.3927(2) 0.1113(2) 0.0254(8) Uani 1 1 d . . .
H20 H 1.1408 -0.4424 0.1344 0.030 Uiso 1 1 calc R . .
N1 N 0.73707(18) 0.43727(18) 0.44482(16) 0.0249(7) Uani 1 1 d . . .
N2 N 0.80443(18) 0.3030(2) 0.25240(18) 0.0289(7) Uani 1 1 d . . .
H2A H 0.8444 0.3259 0.2317 0.035 Uiso 1 1 calc R . .
N3 N 0.72368(17) 0.0939(2) 0.12552(17) 0.0256(7) Uani 1 1 d . A .
N4 N 0.79029(17) -0.09463(19) 0.08254(17) 0.0227(6) Uani 1 1 d . A .
N5 N 0.99541(18) -0.2102(2) 0.15786(19) 0.0341(8) Uani 1 1 d . . .
H5A H 1.0065 -0.1999 0.2038 0.041 Uiso 1 1 calc R . .
N6 N 1.14249(18) -0.37800(19) 0.04008(18) 0.0288(7) Uani 1 1 d . . .
O1 O 0.57038(17) 0.0693(2) 0.0335(2) 0.0384(7) Uani 1 1 d . A .
H11A H 0.540(2) 0.043(2) 0.061(2) 0.008(10) Uiso 1 1 d . . .
H11B H 0.550(4) 0.079(5) -0.009(4) 0.11(3) Uiso 1 1 d . . .
Cd1 Cd 0.682981(14) -0.015669(17) 0.044435(13) 0.02244(8) Uani 1 1 d . . .
S1 S 0.53810(8) -0.07839(15) 0.16818(11) 0.0281(5) Uani 0.697(5) 1 d P A 1
O14 O 0.5176(9) -0.1764(10) 0.1948(8) 0.082(5) Uani 0.697(5) 1 d P A 1
O13 O 0.6206(7) -0.0750(6) 0.1449(6) 0.036(2) Uani 0.697(5) 1 d P A 1
O12 O 0.5261(2) -0.0213(3) 0.2330(2) 0.0431(12) Uani 0.697(5) 1 d P A 1
O11 O 0.4879(2) -0.0507(3) 0.1065(3) 0.0369(11) Uani 0.697(5) 1 d P A 1
S2 S 0.5239(2) -0.1234(4) 0.1377(3) 0.0340(13) Uani 0.303(5) 1 d P A 2
O24 O 0.4938(5) -0.1524(6) 0.0687(6) 0.035(3) Uani 0.303(5) 1 d P A 2
O23 O 0.4860(7) -0.0433(8) 0.1596(7) 0.051(3) Uani 0.303(5) 1 d P A 2
O22 O 0.6113(16) -0.1049(12) 0.1322(14) 0.031(4) Uani 0.303(5) 1 d P A 2
O21 O 0.5215(16) -0.1718(14) 0.1838(15) 0.028(4) Uani 0.303(5) 1 d PU A 2
O31 O 0.4300(3) -0.2985(3) 0.1243(3) 0.0742(14) Uiso 0.80 1 d P B 3
O32 O 0.5007(6) 0.0473(7) 0.3750(6) 0.103(3) Uiso 0.50 1 d P C 3
O41 O 1.0260(6) -0.0364(6) -0.0402(5) 0.165(3) Uiso 0.80 1 d P D 4
O42 O 0.5146(6) 0.0444(7) 0.2918(6) 0.109(3) Uiso 0.50 1 d P E 4
O51 O 0.4483(9) -0.3670(11) 0.1490(9) 0.132(5) Uiso 0.40 1 d P F 5

loop_
_atom_site_aniso_label
_atom_site_aniso_U_11
_atom_site_aniso_U_22
_atom_site_aniso_U_33
_atom_site_aniso_U_23
_atom_site_aniso_U_13
_atom_site_aniso_U_12
C1 0.038(2) 0.023(2) 0.029(2) -0.0012(16) -0.0008(17) -0.0087(16)
C2 0.035(2) 0.0279(19) 0.0248(19) 0.0021(15) 0.0054(17) -0.0109(18)
C3 0.029(2) 0.0249(19) 0.0196(19) 0.0017(15) -0.0025(15) -0.0033(16)
C4 0.037(2) 0.0236(19) 0.0214(19) 0.0002(16) 0.0002(16) -0.0068(17)
C5 0.035(2) 0.0258(19) 0.0176(18) 0.0036(15) 0.0016(15) -0.0054(16)
C6 0.0240(18) 0.0288(19) 0.0241(19) -0.0004(15) -0.0010(16) 0.0020(17)
C7 0.027(2) 0.030(2) 0.0171(18) -0.0025(15) 0.0026(15) -0.0002(16)
C8 0.0292(19) 0.025(2) 0.0159(17) 0.0031(15) -0.0022(14) -0.0018(16)
C9 0.0271(19) 0.035(2) 0.0212(18) 0.0039(15) 0.0016(16) -0.0038(17)
C10 0.030(2) 0.034(2) 0.0217(19) -0.0027(16) 0.0037(15) 0.0050(16)
C11 0.0238(17) 0.0217(17) 0.0184(17) -0.0041(14) 0.0039(15) 0.0015(16)
C12 0.0255(19) 0.0274(19) 0.0193(18) -0.0054(15) -0.0039(15) 0.0011(16)
C13 0.0229(18) 0.0226(18) 0.029(2) -0.0024(16) -0.0012(15) 0.0030(15)
C14 0.035(2) 0.0264(19) 0.025(2) -0.0083(16) 0.0005(16) 0.0080(16)
C15 0.035(2) 0.0270(19) 0.0184(18) -0.0044(15) -0.0046(16) 0.0021(16)
C16 0.055(3) 0.049(3) 0.041(3) 0.022(2) 0.026(2) 0.025(2)
C17 0.053(3) 0.038(2) 0.055(3) 0.017(2) 0.024(2) 0.027(2)
C18 0.0237(19) 0.029(2) 0.034(2) -0.0062(17) -0.0006(17) 0.0056(16)
C19 0.0256(19) 0.040(2) 0.0208(19) -0.0048(17) -0.0033(15) 0.0070(17)
C20 0.0271(19) 0.0251(19) 0.0241(19) -0.0010(15) -0.0032(15) 0.0051(16)
N1 0.0317(16) 0.0231(16) 0.0200(16) 0.0021(13) -0.0008(13) -0.0036(13)
N2 0.0301(18) 0.0342(17) 0.0224(16) -0.0022(14) 0.0058(14) -0.0118(14)
N3 0.0230(16) 0.0316(17) 0.0221(16) -0.0052(14) -0.0025(13) 0.0046(13)
N4 0.0233(15) 0.0219(15) 0.0230(16) -0.0029(13) -0.0023(13) 0.0024(12)
N5 0.0280(17) 0.045(2) 0.0295(19) -0.0112(15) -0.0072(14) 0.0155(15)
N6 0.0298(17) 0.0279(17) 0.0286(17) 0.0032(15) 0.0057(14) 0.0070(14)
O1 0.0275(16) 0.0485(19) 0.039(2) -0.0103(16) -0.0067(15) 0.0080(14)
Cd1 0.02201(13) 0.02826(14) 0.01705(13) -0.00233(11) -0.00272(11) 0.00507(11)
S1 0.0190(8) 0.0425(11) 0.0228(9) 0.0117(8) 0.0013(6) 0.0029(7)
O14 0.066(6) 0.135(9) 0.046(6) 0.043(5) 0.029(4) 0.054(6)
O13 0.024(3) 0.063(6) 0.020(4) 0.010(4) 0.002(3) 0.009(4)
O12 0.036(2) 0.067(3) 0.027(2) -0.002(2) 0.0050(18) -0.004(2)
O11 0.024(2) 0.054(3) 0.033(3) 0.015(2) -0.0052(19) 0.0028(19)
S2 0.0282(19) 0.042(3) 0.032(2) 0.009(2) 0.0090(17) 0.0150(18)
O24 0.017(4) 0.031(5) 0.058(7) 0.004(4) -0.005(4) 0.004(4)
O23 0.051(7) 0.070(8) 0.031(7) -0.008(6) -0.006(5) 0.041(6)
O22 0.031(9) 0.034(10) 0.026(9) -0.001(7) -0.005(6) 0.017(8)
O21 0.034(7) 0.035(7) 0.013(6) 0.007(5) 0.007(5) 0.004(6)

loop_
_atom_type_symbol
_atom_type_description
_atom_type_scat_dispersion_real
_atom_type_scat_dispersion_imag
_atom_type_scat_source
C C 0.0033 0.0016 'International Tables Vol C Tables 4.2.6.8 and 6.1.1.4'
H H 0.0000 0.0000 'International Tables Vol C Tables 4.2.6.8 and 6.1.1.4'
N N 0.0061 0.0033 'International Tables Vol C Tables 4.2.6.8 and 6.1.1.4'
O O 0.0106 0.0060 'International Tables Vol C Tables 4.2.6.8 and 6.1.1.4'
S S 0.1246 0.1234 'International Tables Vol C Tables 4.2.6.8 and 6.1.1.4'
Cd Cd -0.8075 1.2024 'International Tables Vol C Tables 4.2.6.8 and 6.1.1.4'

loop_
_geom_angle_atom_site_label_1
_geom_angle_atom_site_label_2
_geom_angle_atom_site_label_3
_geom_angle
_geom_angle_site_symmetry_1
_geom_angle_site_symmetry_3
N1 C1 C2 124.2(3) . .
C1 C2 C3 119.1(3) . .
N2 C3 C4 125.2(3) . .
N2 C3 C2 117.7(3) . .
C4 C3 C2 117.1(3) . .
C5 C4 C3 119.1(3) . .
N1 C5 C4 124.3(3) . .
N3 C6 C7 124.5(3) . .
C6 C7 C8 118.7(3) . .
N2 C8 C9 116.8(3) . .
N2 C8 C7 125.8(3) . .
C9 C8 C7 117.2(3) . .
C10 C9 C8 119.8(4) . .
N3 C10 C9 123.3(3) . .
N4 C11 C12 123.9(3) . .
C11 C12 C13 119.8(3) . .
N5 C13 C12 118.8(3) . .
N5 C13 C14 124.6(3) . .
C12 C13 C14 116.5(3) . .
C15 C14 C13 119.1(3) . .
N4 C15 C14 124.5(3) . .
N6 C16 C17 124.4(4) . .
C16 C17 C18 118.8(4) . .
C19 C18 C17 117.7(3) . .
C19 C18 N5 119.6(4) . .
C17 C18 N5 122.6(4) . .
C18 C19 C20 119.3(4) . .
N6 C20 C19 123.3(3) . .
C5 N1 C1 116.2(3) . .
C5 N1 Cd1 118.5(2) . 8_566
C1 N1 Cd1 124.9(2) . 8_566
C3 N2 C8 131.2(3) . .
C6 N3 C10 116.3(3) . .
C6 N3 Cd1 124.3(2) . .
C10 N3 Cd1 119.4(2) . .
C15 N4 C11 116.2(3) . .
C15 N4 Cd1 124.6(2) . .
C11 N4 Cd1 119.0(2) . .
C13 N5 C18 126.4(3) . .
C16 N6 C20 116.3(3) . .
C16 N6 Cd1 115.7(3) . 3_545
C20 N6 Cd1 125.0(2) . 3_545
O13 Cd1 N4 86.2(3) . .
O13 Cd1 N3 86.8(2) . .
N4 Cd1 N3 87.62(10) . .
O13 Cd1 N6 95.0(2) . 3_445
N4 Cd1 N6 93.40(11) . 3_445
N3 Cd1 N6 178.05(11) . 3_445
O13 Cd1 N1 172.0(3) . 8_565
N4 Cd1 N1 100.23(11) . 8_565
N3 Cd1 N1 88.80(11) . 8_565
N6 Cd1 N1 89.38(11) 3_445 8_565
O13 Cd1 O1 84.3(3) . .
N4 Cd1 O1 167.64(11) . .
N3 Cd1 O1 84.00(10) . .
N6 Cd1 O1 95.24(11) 3_445 .
N1 Cd1 O1 88.70(12) 8_565 .
O13 Cd1 O22 12.7(4) . .
N4 Cd1 O22 85.3(6) . .
N3 Cd1 O22 99.3(4) . .
N6 Cd1 O22 82.4(4) 3_445 .
N1 Cd1 O22 170.4(5) 8_565 .
O1 Cd1 O22 87.1(6) . .
O11 S1 O12 109.6(3) . .
O11 S1 O13 110.1(5) . .
O12 S1 O13 109.6(4) . .
O11 S1 O14 111.4(6) . .
O12 S1 O14 107.2(5) . .
O13 S1 O14 108.8(7) . .
S1 O13 Cd1 133.4(7) . .
O21 S2 O24 114.9(12) . .
O21 S2 O23 110.8(14) . .
O24 S2 O23 109.9(6) . .
O21 S2 O22 102.0(17) . .
O24 S2 O22 111.3(9) . .
O23 S2 O22 107.5(9) . .
S2 O22 Cd1 130.2(15) . .

loop_
_geom_bond_atom_site_label_1
_geom_bond_atom_site_label_2
_geom_bond_distance
_geom_bond_site_symmetry_2
C1 N1 1.345(5) .
C1 C2 1.377(5) .
C2 C3 1.410(5) .
C3 N2 1.374(5) .
C3 C4 1.399(5) .
C4 C5 1.380(5) .
C5 N1 1.344(5) .
C6 N3 1.344(5) .
C6 C7 1.373(5) .
C7 C8 1.402(5) .
C8 N2 1.388(5) .
C8 C9 1.397(5) .
C9 C10 1.372(5) .
C10 N3 1.350(5) .
C11 N4 1.353(4) .
C11 C12 1.369(5) .
C12 C13 1.410(5) .
C13 N5 1.368(5) .
C13 C14 1.411(5) .
C14 C15 1.374(5) .
C15 N4 1.343(5) .
C16 N6 1.336(5) .
C16 C17 1.377(6) .
C17 C18 1.386(6) .
C18 C19 1.385(5) .
C18 N5 1.400(5) .
C19 C20 1.385(5) .
C20 N6 1.343(5) .
N1 Cd1 2.352(3) 8_566
N3 Cd1 2.341(3) .
N4 Cd1 2.322(3) .
N6 Cd1 2.343(3) 3_545
O1 Cd1 2.355(3) .
Cd1 O13 2.291(11) .
Cd1 N6 2.343(3) 3_445
Cd1 N1 2.352(3) 8_565
Cd1 O22 2.43(3) .
S1 O11 1.470(5) .
S1 O12 1.474(5) .
S1 O13 1.485(12) .
S1 O14 1.628(15) .
S2 O21 1.12(3) .
S2 O24 1.415(12) .
S2 O23 1.455(11) .
S2 O22 1.54(3) .
